data_4071221
loop_
_publ_author_name
'Zirngast, Michaela'
'Marschner, Christoph'
'Baumgartner, Judith'

_publ_section_title
;
 Group 4 Metallocene Complexes of Tris(trimethylsilyl)silylacetylene and
 Related Alkynes
;
_journal_issue 11
_journal_name_full Organometallics
_journal_page_first 2570
_journal_paper_doi 10.1021/om800038h
_journal_volume 27
_journal_year 2008
_chemical_formula_sum 'C32 H64 Si8 Zr'
_chemical_formula_weight 764.77
_chemical_name_systematic
; 
 ? 
;
_space_group_IT_number 40
_symmetry_cell_setting orthorhombic
_symmetry_space_group_name_Hall 'A 2 -2a'
_symmetry_space_group_name_H-M 'A m a 2'
_atom_sites_solution_hydrogens geom
_atom_sites_solution_primary direct
_atom_sites_solution_secondary difmap
_audit_creation_method SHELXL-97
_cell_angle_alpha 90.00
_cell_angle_beta 90.00
_cell_angle_gamma 90.00
_cell_formula_units_Z 4
_cell_length_a 28.738(6)
_cell_length_b 16.791(6)
_cell_length_c 9.5167(19)
_cell_measurement_reflns_used 2134
_cell_measurement_temperature 100(2)
_cell_measurement_theta_max 25
_cell_measurement_theta_min 2
_cell_volume 4592(2)
_computing_cell_refinement 'Bruker XSCANS'
_computing_data_collection 'Bruker XSCANS'
_computing_data_reduction 'Bruker SHELXTL'
_computing_molecular_graphics 'Bruker SHELXTL'
_computing_publication_material 'Bruker SHELXTL'
_computing_structure_refinement 'SHELXL-97 (Sheldrick, 1997)'
_computing_structure_solution 'SHELXS-97 (Sheldrick, 1990)'
_diffrn_ambient_temperature 100(2)
_diffrn_measured_fraction_theta_full 0.999
_diffrn_measured_fraction_theta_max 0.999
_diffrn_measurement_device_type 'SMART APEX'
_diffrn_measurement_method '\w scans'
_diffrn_radiation_monochromator graphite
_diffrn_radiation_source 'fine-focus sealed tube'
_diffrn_radiation_type MoK\a
_diffrn_radiation_wavelength 0.71073
_diffrn_reflns_av_R_equivalents 0.1565
_diffrn_reflns_av_sigmaI/netI 0.1137
_diffrn_reflns_limit_h_max 31
_diffrn_reflns_limit_h_min -31
_diffrn_reflns_limit_k_max 18
_diffrn_reflns_limit_k_min -18
_diffrn_reflns_limit_l_max 10
_diffrn_reflns_limit_l_min -10
_diffrn_reflns_number 13467
_diffrn_reflns_theta_full 23.00
_diffrn_reflns_theta_max 23.00
_diffrn_reflns_theta_min 2.43
_exptl_absorpt_coefficient_mu 0.467
_exptl_absorpt_correction_T_max 0.9207
_exptl_absorpt_correction_T_min 0.8500
_exptl_absorpt_correction_type multi-scan
_exptl_absorpt_process_details XPREP
_exptl_crystal_colour pink
_exptl_crystal_density_diffrn 1.106
_exptl_crystal_density_method 'not measured'
_exptl_crystal_description blocks
_exptl_crystal_F_000 1632
_exptl_crystal_size_max 0.36
_exptl_crystal_size_mid 0.22
_exptl_crystal_size_min 0.18
_refine_diff_density_max 1.129
_refine_diff_density_min -1.960
_refine_diff_density_rms 0.154
_refine_ls_abs_structure_details 'Flack H D (1983), Acta Cryst. A39, 876-881'
_refine_ls_abs_structure_Flack 0.0(2)
_refine_ls_extinction_method none
_refine_ls_goodness_of_fit_ref 1.195
_refine_ls_hydrogen_treatment constr
_refine_ls_matrix_type full
_refine_ls_number_parameters 200
_refine_ls_number_reflns 3271
_refine_ls_number_restraints 37
_refine_ls_restrained_S_all 1.194
_refine_ls_R_factor_all 0.1434
_refine_ls_R_factor_gt 0.1347
_refine_ls_shift/su_max 0.639
_refine_ls_shift/su_mean 0.034
_refine_ls_structure_factor_coef Fsqd
_refine_ls_weighting_details 'calc w=1/[\s^2^(Fo^2^)+(0.0429P)^2^+165.7207P] where P=(Fo^2^+2Fc^2^)/3'
_refine_ls_weighting_scheme calc
_refine_ls_wR_factor_gt 0.2873
_refine_ls_wR_factor_ref 0.2927
_reflns_number_gt 2905
_reflns_number_total 3271
_reflns_threshold_expression >2sigma(I)
_cod_data_source_file om800038h-file001.cif
_cod_data_source_block 26_546j
_cod_original_sg_symbol_H-M Ama2
_cod_database_code 4071221

loop_
_symmetry_equiv_pos_as_xyz
'x, y, z'
'-x, -y, z'
'-x+1/2, y, z'
'x+1/2, -y, z'
'x, y+1/2, z+1/2'
'-x, -y+1/2, z+1/2'
'-x+1/2, y+1/2, z+1/2'
'x+1/2, -y+1/2, z+1/2'

loop_
_atom_site_label
_atom_site_type_symbol
_atom_site_fract_x
_atom_site_fract_y
_atom_site_fract_z
_atom_site_U_iso_or_equiv
_atom_site_adp_type
_atom_site_occupancy
_atom_site_symmetry_multiplicity
_atom_site_calc_flag
_atom_site_refinement_flags
Zr1 Zr 0.2500 0.25996(17) 1.0331(4) 0.0649(12) Uani 1 2 d SD
Si1 Si 0.12516(13) 0.1512(3) 0.9317(5) 0.0244(10) Uani 1 1 d .
Si2 Si 0.07279(14) 0.2508(3) 1.0059(5) 0.0325(11) Uani 1 1 d .
Si3 Si 0.11601(17) 0.0308(3) 1.0597(6) 0.0442(13) Uani 1 1 d .
Si4 Si 0.11530(17) 0.1249(3) 0.6902(5) 0.0397(13) Uani 1 1 d .
C1 C 0.2500 0.169(2) 1.254(3) 0.109(18) Uani 1 2 d SD
H1 H 0.2500 0.1128 1.2467 0.131 Uiso 1 2 calc SR
C2 C 0.2117(9) 0.222(2) 1.261(3) 0.17(2) Uani 1 1 d D
H2 H 0.1805 0.2038 1.2600 0.205 Uiso 1 1 calc R
C3 C 0.2225(10) 0.305(2) 1.269(5) 0.24(4) Uani 1 1 d D
H3 H 0.2018 0.3490 1.2727 0.291 Uiso 1 1 calc R
C4 C 0.2500 0.4095(7) 1.049(5) 0.7(2) Uani 1 2 d SD
H4 H 0.2500 0.4288 1.1426 0.884 Uiso 1 2 calc SR
C5 C 0.2843(9) 0.3888(10) 0.948(3) 0.16(2) Uani 1 1 d D
H5 H 0.3148 0.4091 0.9611 0.195 Uiso 1 1 calc R
C6 C 0.2765(11) 0.340(2) 0.828(3) 0.121(12) Uani 1 1 d DU
H6 H 0.2980 0.3152 0.7667 0.146 Uiso 1 1 calc R
C7 C 0.2279(5) 0.1473(9) 0.9196(15) 0.023(3) Uani 1 1 d U
C8 C 0.1879(5) 0.1809(10) 0.9529(14) 0.027(4) Uani 1 1 d U
C9 C 0.0724(11) 0.3383(17) 0.893(3) 0.117(13) Uani 1 1 d .
H9A H 0.0763 0.3864 0.9499 0.175 Uiso 1 1 calc R
H9B H 0.0427 0.3411 0.8421 0.175 Uiso 1 1 calc R
H9C H 0.0979 0.3346 0.8247 0.175 Uiso 1 1 calc R
C10 C 0.0848(9) 0.284(3) 1.187(3) 0.19(2) Uani 1 1 d .
H10A H 0.1174 0.3012 1.1943 0.280 Uiso 1 1 calc R
H10B H 0.0791 0.2404 1.2525 0.280 Uiso 1 1 calc R
H10C H 0.0644 0.3292 1.2102 0.280 Uiso 1 1 calc R
C11 C 0.0141(6) 0.2087(15) 0.995(3) 0.095(10) Uani 1 1 d .
H11A H 0.0006 0.2212 0.9028 0.143 Uiso 1 1 calc R
H11B H -0.0054 0.2315 1.0689 0.143 Uiso 1 1 calc R
H11C H 0.0157 0.1507 1.0064 0.143 Uiso 1 1 calc R
C12 C 0.1130(11) 0.050(2) 1.250(3) 0.118(11) Uani 1 1 d U
H12A H 0.0982 0.0042 1.2969 0.177 Uiso 1 1 calc R
H12B H 0.0946 0.0978 1.2677 0.177 Uiso 1 1 calc R
H12C H 0.1445 0.0569 1.2874 0.177 Uiso 1 1 calc R
C13 C 0.0650(10) -0.0254(18) 1.009(5) 0.162(18) Uani 1 1 d .
H13A H 0.0666 -0.0376 0.9086 0.243 Uiso 1 1 calc R
H13B H 0.0371 0.0061 1.0285 0.243 Uiso 1 1 calc R
H13C H 0.0639 -0.0751 1.0631 0.243 Uiso 1 1 calc R
C14 C 0.1662(11) -0.0344(17) 1.014(6) 0.22(3) Uani 1 1 d .
H14A H 0.1697 -0.0757 1.0863 0.324 Uiso 1 1 calc R
H14B H 0.1946 -0.0023 1.0099 0.324 Uiso 1 1 calc R
H14C H 0.1606 -0.0595 0.9228 0.324 Uiso 1 1 calc R
C15 C 0.0552(7) 0.0886(15) 0.648(2) 0.068(7) Uani 1 1 d .
H15A H 0.0322 0.1260 0.6858 0.102 Uiso 1 1 calc R
H15B H 0.0504 0.0360 0.6902 0.102 Uiso 1 1 calc R
H15C H 0.0515 0.0848 0.5458 0.102 Uiso 1 1 calc R
C16 C 0.1581(10) 0.0481(18) 0.633(3) 0.113(12) Uani 1 1 d .
H16A H 0.1687 0.0600 0.5379 0.170 Uiso 1 1 calc R
H16B H 0.1433 -0.0045 0.6350 0.170 Uiso 1 1 calc R
H16C H 0.1847 0.0483 0.6977 0.170 Uiso 1 1 calc R
C17 C 0.1269(8) 0.2146(13) 0.598(2) 0.078(7) Uani 1 1 d U
H17A H 0.1602 0.2267 0.6034 0.117 Uiso 1 1 calc R
H17B H 0.1091 0.2582 0.6404 0.117 Uiso 1 1 calc R
H17C H 0.1177 0.2084 0.4994 0.117 Uiso 1 1 calc R

loop_
_atom_site_aniso_label
_atom_site_aniso_U_11
_atom_site_aniso_U_22
_atom_site_aniso_U_33
_atom_site_aniso_U_23
_atom_site_aniso_U_13
_atom_site_aniso_U_12
Zr1 0.0197(11) 0.0555(18) 0.119(3) -0.061(2) 0.000 0.000
Si1 0.0158(19) 0.043(3) 0.015(2) 0.005(2) -0.0028(18) -0.0022(19)
Si2 0.030(2) 0.043(3) 0.025(2) -0.002(3) 0.008(2) 0.0026(19)
Si3 0.047(3) 0.052(3) 0.034(3) 0.017(3) -0.005(2) -0.004(2)
Si4 0.048(3) 0.060(3) 0.011(2) -0.012(2) -0.012(2) 0.014(3)
C1 0.038(18) 0.28(6) 0.010(13) 0.00(2) 0.000 0.000
C2 0.050(16) 0.41(7) 0.055(16) -0.09(3) 0.025(13) 0.05(3)
C3 0.070(19) 0.29(6) 0.37(7) -0.31(6) 0.07(3) -0.03(3)
C4 0.06(3) 0.15(6) 2.0(7) 0.2(2) 0.000 0.000
C5 0.047(14) 0.09(2) 0.35(6) -0.08(3) 0.06(3) -0.026(14)
C6 0.126(14) 0.108(14) 0.130(14) 0.011(10) -0.004(9) 0.002(9)
C7 0.027(6) 0.038(7) 0.005(6) -0.005(6) -0.006(5) -0.011(6)
C8 0.030(7) 0.044(7) 0.007(6) 0.006(6) -0.003(5) -0.002(6)
C9 0.15(3) 0.12(2) 0.076(19) 0.077(18) 0.068(18) 0.08(2)
C10 0.09(2) 0.35(6) 0.11(2) -0.14(3) -0.068(19) 0.17(3)
C11 0.040(12) 0.13(2) 0.11(2) -0.08(2) -0.014(13) -0.012(12)
C12 0.136(14) 0.116(14) 0.101(14) 0.002(9) 0.001(9) -0.006(9)
C13 0.11(2) 0.12(3) 0.25(5) 0.06(4) -0.06(3) -0.07(2)
C14 0.13(3) 0.10(2) 0.42(8) 0.14(4) 0.16(4) 0.05(2)
C15 0.064(14) 0.11(2) 0.029(11) 0.011(12) -0.013(10) -0.023(14)
C16 0.11(2) 0.15(3) 0.073(18) -0.078(19) -0.010(16) 0.07(2)
C17 0.091(10) 0.077(10) 0.066(10) -0.011(8) -0.011(8) -0.009(8)

loop_
_atom_type_symbol
_atom_type_description
_atom_type_scat_dispersion_real
_atom_type_scat_dispersion_imag
_atom_type_scat_source
C C 0.0033 0.0016 'International Tables Vol C Tables 4.2.6.8 and 6.1.1.4'
H H 0.0000 0.0000 'International Tables Vol C Tables 4.2.6.8 and 6.1.1.4'
Si Si 0.0817 0.0704 'International Tables Vol C Tables 4.2.6.8 and 6.1.1.4'
Zr Zr -2.9673 0.5597 'International Tables Vol C Tables 4.2.6.8 and 6.1.1.4'

loop_
_geom_angle_atom_site_label_1
_geom_angle_atom_site_label_2
_geom_angle_atom_site_label_3
_geom_angle
_geom_angle_site_symmetry_1
_geom_angle_site_symmetry_3
C7 Zr1 C7 32.6(7) . 3
C7 Zr1 C8 65.7(5) . 3
C7 Zr1 C8 33.1(5) 3 3
C7 Zr1 C8 33.1(5) . .
C7 Zr1 C8 65.7(5) 3 .
C8 Zr1 C8 98.8(8) 3 .
C7 Zr1 C6 89.6(9) . 3
C7 Zr1 C6 99.5(9) 3 3
C8 Zr1 C6 106.5(8) 3 3
C8 Zr1 C6 79.6(9) . 3
C7 Zr1 C6 99.5(9) . .
C7 Zr1 C6 89.6(9) 3 .
C8 Zr1 C6 79.6(9) 3 .
C8 Zr1 C6 106.5(8) . .
C6 Zr1 C6 35.7(15) 3 .
C7 Zr1 C3 140.3(11) . 3
C7 Zr1 C3 126.3(9) 3 3
C8 Zr1 C3 102.8(8) 3 3
C8 Zr1 C3 134.7(11) . 3
C6 Zr1 C3 129.5(12) 3 3
C6 Zr1 C3 116.2(13) . 3
C7 Zr1 C3 126.3(9) . .
C7 Zr1 C3 140.3(11) 3 .
C8 Zr1 C3 134.7(11) 3 .
C8 Zr1 C3 102.8(8) . .
C6 Zr1 C3 116.2(13) 3 .
C6 Zr1 C3 129.5(12) . .
C3 Zr1 C3 37.0(16) 3 .
C7 Zr1 C5 117.0(8) . 3
C7 Zr1 C5 132.3(9) 3 3
C8 Zr1 C5 132.7(9) 3 3
C8 Zr1 C5 94.7(7) . 3
C6 Zr1 C5 32.8(3) 3 3
C6 Zr1 C5 53.1(8) . 3
C3 Zr1 C5 98.9(11) 3 3
C3 Zr1 C5 84.6(13) . 3
C7 Zr1 C5 132.3(9) . .
C7 Zr1 C5 117.0(8) 3 .
C8 Zr1 C5 94.7(7) 3 .
C8 Zr1 C5 132.7(9) . .
C6 Zr1 C5 53.1(8) 3 .
C6 Zr1 C5 32.8(3) . .
C3 Zr1 C5 84.6(13) 3 .
C3 Zr1 C5 98.9(11) . .
C5 Zr1 C5 46.2(13) 3 .
C7 Zr1 C2 94.5(9) . .
C7 Zr1 C2 108.9(8) 3 .
C8 Zr1 C2 118.1(7) 3 .
C8 Zr1 C2 78.8(8) . .
C6 Zr1 C2 132.7(9) 3 .
C6 Zr1 C2 161.0(10) . .
C3 Zr1 C2 55.9(9) 3 .
C3 Zr1 C2 33.0(4) . .
C5 Zr1 C2 108.9(10) 3 .
C5 Zr1 C2 131.9(11) . .
C7 Zr1 C2 108.9(8) . 3
C7 Zr1 C2 94.5(9) 3 3
C8 Zr1 C2 78.8(8) 3 3
C8 Zr1 C2 118.1(7) . 3
C6 Zr1 C2 161.1(10) 3 3
C6 Zr1 C2 132.7(9) . 3
C3 Zr1 C2 33.0(4) 3 3
C3 Zr1 C2 55.9(9) . 3
C5 Zr1 C2 131.9(11) 3 3
C5 Zr1 C2 108.9(10) . 3
C2 Zr1 C2 52.0(12) . 3
C8 Si1 Si2 113.0(5) . .
C8 Si1 Si4 105.6(5) . .
Si2 Si1 Si4 110.4(2) . .
C8 Si1 Si3 106.1(5) . .
Si2 Si1 Si3 112.3(2) . .
Si4 Si1 Si3 109.1(3) . .
C9 Si2 C11 105.7(14) . .
C9 Si2 C10 107.9(17) . .
C11 Si2 C10 110.1(14) . .
C9 Si2 Si1 113.5(8) . .
C11 Si2 Si1 107.3(7) . .
C10 Si2 Si1 112.1(8) . .
C13 Si3 C12 108.2(19) . .
C13 Si3 C14 105.0(18) . .
C12 Si3 C14 111(2) . .
C13 Si3 Si1 113.5(12) . .
C12 Si3 Si1 111.4(11) . .
C14 Si3 Si1 107.2(11) . .
C17 Si4 C16 108.7(13) . .
C17 Si4 C15 110.0(10) . .
C16 Si4 C15 108.7(13) . .
C17 Si4 Si1 107.5(8) . .
C16 Si4 Si1 109.5(8) . .
C15 Si4 Si1 112.4(6) . .
C2 C1 C2 102(3) 3 .
C2 C1 Zr1 70.6(14) 3 .
C2 C1 Zr1 70.6(14) . .
C1 C2 C3 117(3) . .
C1 C2 Zr1 77.2(15) . .
C3 C2 Zr1 72.9(16) . .
C2 C3 C3 102.5(17) . 3
C2 C3 Zr1 74.1(15) . .
C3 C3 Zr1 71.5(8) 3 .
C5 C4 C5 88(3) . 3
C5 C4 Zr1 73.5(6) . .
C5 C4 Zr1 73.5(6) 3 .
C6 C5 C4 125(3) . .
C6 C5 C5 80.9(18) . 3
C4 C5 C5 46.1(15) . 3
C6 C5 Zr1 72.7(15) . .
C4 C5 Zr1 73.7(6) . .
C5 C5 Zr1 66.9(6) 3 .
C5 C6 C6 99.1(18) . 3
C5 C6 Zr1 74.5(13) . .
C6 C6 Zr1 72.2(7) 3 .
C7 C7 C8 150.6(9) 3 .
C7 C7 Zr1 73.7(4) 3 .
C8 C7 Zr1 76.9(9) . .
C7 C8 Si1 134.1(12) . .
C7 C8 Zr1 70.0(9) . .
Si1 C8 Zr1 155.8(8) . .

loop_
_geom_bond_atom_site_label_1
_geom_bond_atom_site_label_2
_geom_bond_distance
_geom_bond_site_symmetry_2
Zr1 C7 2.269(15) .
Zr1 C7 2.269(15) 3
Zr1 C8 2.352(15) 3
Zr1 C8 2.352(15) .
Zr1 C6 2.49(3) 3
Zr1 C6 2.49(3) .
Zr1 C3 2.49(3) 3
Zr1 C3 2.49(3) .
Zr1 C5 2.513(10) 3
Zr1 C5 2.513(10) .
Zr1 C2 2.51(2) .
Zr1 C2 2.51(2) 3
Si1 C8 1.880(15) .
Si1 Si2 2.358(6) .
Si1 Si4 2.358(6) .
Si1 Si3 2.374(7) .
Si2 C9 1.82(2) .
Si2 C11 1.833(19) .
Si2 C10 1.85(3) .
Si3 C13 1.81(3) .
Si3 C12 1.84(3) .
Si3 C14 1.86(3) .
Si4 C17 1.77(2) .
Si4 C16 1.86(2) .
Si4 C15 1.88(2) .
C1 C2 1.418(10) 3
C1 C2 1.418(10) .
C2 C3 1.423(10) .
C3 C3 1.58(6) 3
C4 C5 1.421(10) .
C4 C5 1.421(10) 3
C5 C6 1.413(10) .
C5 C5 1.97(5) 3
C6 C6 1.52(6) 3
C7 C7 1.27(3) 3
C7 C8 1.32(2) .

loop_
_geom_torsion_atom_site_label_1
_geom_torsion_atom_site_label_2
_geom_torsion_atom_site_label_3
_geom_torsion_atom_site_label_4
_geom_torsion
_geom_torsion_site_symmetry_1
_geom_torsion_site_symmetry_4
C8 Si1 Si2 C9 69.1(14) . .
Si4 Si1 Si2 C9 -48.9(13) . .
Si3 Si1 Si2 C9 -170.9(13) . .
C8 Si1 Si2 C11 -174.5(11) . .
Si4 Si1 Si2 C11 67.5(10) . .
Si3 Si1 Si2 C11 -54.5(10) . .
C8 Si1 Si2 C10 -53.5(17) . .
Si4 Si1 Si2 C10 -171.5(16) . .
Si3 Si1 Si2 C10 66.5(17) . .
C8 Si1 Si3 C13 -161.0(16) . .
Si2 Si1 Si3 C13 75.1(16) . .
Si4 Si1 Si3 C13 -47.6(16) . .
C8 Si1 Si3 C12 76.6(12) . .
Si2 Si1 Si3 C12 -47.3(11) . .
Si4 Si1 Si3 C12 -170.0(11) . .
C8 Si1 Si3 C14 -46(2) . .
Si2 Si1 Si3 C14 -169.5(19) . .
Si4 Si1 Si3 C14 67.9(19) . .
C8 Si1 Si4 C17 -61.9(10) . .
Si2 Si1 Si4 C17 60.6(9) . .
Si3 Si1 Si4 C17 -175.6(9) . .
C8 Si1 Si4 C16 56.0(13) . .
Si2 Si1 Si4 C16 178.5(12) . .
Si3 Si1 Si4 C16 -57.6(12) . .
C8 Si1 Si4 C15 176.9(10) . .
Si2 Si1 Si4 C15 -60.6(9) . .
Si3 Si1 Si4 C15 63.3(9) . .
C7 Zr1 C1 C2 141.0(17) . 3
C7 Zr1 C1 C2 108.3(17) 3 3
C8 Zr1 C1 C2 75.1(17) 3 3
C8 Zr1 C1 C2 174.2(17) . 3
C6 Zr1 C1 C2 -149(3) 3 3
C6 Zr1 C1 C2 38(4) . 3
C3 Zr1 C1 C2 -33.0(18) 3 3
C3 Zr1 C1 C2 -77.6(19) . 3
C5 Zr1 C1 C2 -93.1(18) 3 3
C5 Zr1 C1 C2 -18(2) . 3
C2 Zr1 C1 C2 -111(3) . 3
C7 Zr1 C1 C2 -108.3(17) . .
C7 Zr1 C1 C2 -141.0(17) 3 .
C8 Zr1 C1 C2 -174.2(17) 3 .
C8 Zr1 C1 C2 -75.1(17) . .
C6 Zr1 C1 C2 -38(4) 3 .
C6 Zr1 C1 C2 149(3) . .
C3 Zr1 C1 C2 78(2) 3 .
C3 Zr1 C1 C2 33.0(18) . .
C5 Zr1 C1 C2 18(2) 3 .
C5 Zr1 C1 C2 93.1(18) . .
C2 Zr1 C1 C2 111(3) 3 .
C2 C1 C2 C3 1(4) 3 .
Zr1 C1 C2 C3 -63(3) . .
C2 C1 C2 Zr1 64.3(19) 3 .
C7 Zr1 C2 C1 71.3(17) . .
C7 Zr1 C2 C1 41.4(19) 3 .
C8 Zr1 C2 C1 7(2) 3 .
C8 Zr1 C2 C1 100.6(16) . .
C6 Zr1 C2 C1 164.9(18) 3 .
C6 Zr1 C2 C1 -151(2) . .
C3 Zr1 C2 C1 -80(2) 3 .
C3 Zr1 C2 C1 -123(3) . .
C5 Zr1 C2 C1 -168.2(16) 3 .
C5 Zr1 C2 C1 -120.7(15) . .
C2 Zr1 C2 C1 -39.3(18) 3 .
C7 Zr1 C2 C3 -165(2) . .
C7 Zr1 C2 C3 165(2) 3 .
C8 Zr1 C2 C3 129.9(19) 3 .
C8 Zr1 C2 C3 -136(2) . .
C6 Zr1 C2 C3 -72(3) 3 .
C6 Zr1 C2 C3 -28(4) . .
C3 Zr1 C2 C3 43(2) 3 .
C5 Zr1 C2 C3 -45(2) 3 .
C5 Zr1 C2 C3 3(3) . .
C2 Zr1 C2 C3 84(2) 3 .
C1 C2 C3 C3 -1(3) . 3
Zr1 C2 C3 C3 -66.3(5) . 3
C1 C2 C3 Zr1 66(2) . .
C7 Zr1 C3 C2 18(3) . .
C7 Zr1 C3 C2 -23(3) 3 .
C8 Zr1 C3 C2 -72(2) 3 .
C8 Zr1 C3 C2 44(2) . .
C6 Zr1 C3 C2 129(2) 3 .
C6 Zr1 C3 C2 168.8(17) . .
C3 Zr1 C3 C2 -109.4(18) 3 .
C5 Zr1 C3 C2 138(2) 3 .
C5 Zr1 C3 C2 -177.9(19) . .
C2 Zr1 C3 C2 -71(2) 3 .
C7 Zr1 C3 C3 127.7(12) . 3
C7 Zr1 C3 C3 86.6(12) 3 3
C8 Zr1 C3 C3 37.3(8) 3 3
C8 Zr1 C3 C3 153.8(7) . 3
C6 Zr1 C3 C3 -121.6(10) 3 3
C6 Zr1 C3 C3 -81.8(12) . 3
C5 Zr1 C3 C3 -112.6(7) 3 3
C5 Zr1 C3 C3 -68.5(7) . 3
C2 Zr1 C3 C3 109.4(18) . 3
C2 Zr1 C3 C3 38.4(6) 3 3
C7 Zr1 C4 C5 -79.7(16) . .
C7 Zr1 C4 C5 -13(2) 3 .
C8 Zr1 C4 C5 23(2) 3 .
C8 Zr1 C4 C5 -115.4(15) . .
C6 Zr1 C4 C5 -67.0(18) 3 .
C6 Zr1 C4 C5 -25.7(18) . .
C3 Zr1 C4 C5 113.8(17) 3 .
C3 Zr1 C4 C5 153(2) . .
C5 Zr1 C4 C5 -93(3) 3 .
C2 Zr1 C4 C5 160.2(17) . .
C2 Zr1 C4 C5 107.1(18) 3 .
C7 Zr1 C4 C5 13(2) . 3
C7 Zr1 C4 C5 79.7(16) 3 3
C8 Zr1 C4 C5 115.4(15) 3 3
C8 Zr1 C4 C5 -23(2) . 3
C6 Zr1 C4 C5 25.7(18) 3 3
C6 Zr1 C4 C5 67.0(18) . 3
C3 Zr1 C4 C5 -153(2) 3 3
C3 Zr1 C4 C5 -113.8(17) . 3
C5 Zr1 C4 C5 93(3) . 3
C2 Zr1 C4 C5 -107.1(18) . 3
C2 Zr1 C4 C5 -160.2(17) 3 3
C5 C4 C5 C6 -19(3) 3 .
Zr1 C4 C5 C6 54(3) . .
Zr1 C4 C5 C5 73.4(11) . 3
C5 C4 C5 Zr1 -73.4(10) 3 .
C7 Zr1 C5 C6 1(2) . .
C7 Zr1 C5 C6 37(2) 3 .
C8 Zr1 C5 C6 62.4(19) 3 .
C8 Zr1 C5 C6 -44(2) . .
C6 Zr1 C5 C6 -45(2) 3 .
C3 Zr1 C5 C6 164.9(19) 3 .
C3 Zr1 C5 C6 -161(2) . .
C5 Zr1 C5 C6 -87.3(18) 3 .
C2 Zr1 C5 C6 -162.4(18) . .
C2 Zr1 C5 C6 142.2(19) 3 .
C7 Zr1 C5 C4 137.3(12) . .
C7 Zr1 C5 C4 172.6(14) 3 .
C8 Zr1 C5 C4 -161.6(16) 3 .
C8 Zr1 C5 C4 91.8(14) . .
C6 Zr1 C5 C4 91(2) 3 .
C6 Zr1 C5 C4 136(3) . .
C3 Zr1 C5 C4 -59.2(17) 3 .
C3 Zr1 C5 C4 -25(2) . .
C5 Zr1 C5 C4 48.6(16) 3 .
C2 Zr1 C5 C4 -26(2) . .
C2 Zr1 C5 C4 -82(2) 3 .
C7 Zr1 C5 C5 88.6(9) . 3
C7 Zr1 C5 C5 124.0(8) 3 3
C8 Zr1 C5 C5 149.7(5) 3 3
C8 Zr1 C5 C5 43.1(7) . 3
C6 Zr1 C5 C5 42.6(6) 3 3
C6 Zr1 C5 C5 87.3(18) . 3
C3 Zr1 C5 C5 -107.8(8) 3 3
C3 Zr1 C5 C5 -73.6(10) . 3
C2 Zr1 C5 C5 -75.1(10) . 3
C2 Zr1 C5 C5 -130.5(9) 3 3
C4 C5 C6 C6 14(3) . 3
C5 C5 C6 C6 -0.002(5) 3 3
Zr1 C5 C6 C6 68.5(5) . 3
C4 C5 C6 Zr1 -55(2) . .
C5 C5 C6 Zr1 -68.5(5) 3 .
C7 Zr1 C6 C5 -179.0(17) . .
C7 Zr1 C6 C5 -147.8(19) 3 .
C8 Zr1 C6 C5 -116.1(19) 3 .
C8 Zr1 C6 C5 147.7(17) . .
C6 Zr1 C6 C5 105.2(17) 3 .
C3 Zr1 C6 C5 -17(2) 3 .
C3 Zr1 C6 C5 25(3) . .
C5 Zr1 C6 C5 64(2) 3 .
C2 Zr1 C6 C5 44(4) . .
C2 Zr1 C6 C5 -52(2) 3 .
C7 Zr1 C6 C6 75.8(4) . 3
C7 Zr1 C6 C6 107.0(4) 3 3
C8 Zr1 C6 C6 138.7(4) 3 3
C8 Zr1 C6 C6 42.6(4) . 3
C3 Zr1 C6 C6 -122.0(9) 3 3
C3 Zr1 C6 C6 -80.4(13) . 3
C5 Zr1 C6 C6 -40.9(6) 3 3
C5 Zr1 C6 C6 -105.2(17) . 3
C2 Zr1 C6 C6 -61(3) . 3
C2 Zr1 C6 C6 -157.2(14) 3 3
C8 Zr1 C7 C7 0.1(5) 3 3
C8 Zr1 C7 C7 179.8(8) . 3
C6 Zr1 C7 C7 108.5(7) 3 3
C6 Zr1 C7 C7 74.1(8) . 3
C3 Zr1 C7 C7 -80.5(13) 3 3
C3 Zr1 C7 C7 -128.6(13) . 3
C5 Zr1 C7 C7 127.4(9) 3 3
C5 Zr1 C7 C7 73.3(9) . 3
C2 Zr1 C7 C7 -118.7(6) . 3
C2 Zr1 C7 C7 -67.5(7) 3 3
C7 Zr1 C7 C8 -179.8(8) 3 .
C8 Zr1 C7 C8 -179.7(12) 3 .
C6 Zr1 C7 C8 -71.3(11) 3 .
C6 Zr1 C7 C8 -105.7(11) . .
C3 Zr1 C7 C8 99.8(15) 3 .
C3 Zr1 C7 C8 51.6(16) . .
C5 Zr1 C7 C8 -52.4(13) 3 .
C5 Zr1 C7 C8 -106.5(12) . .
C2 Zr1 C7 C8 61.5(10) . .
C2 Zr1 C7 C8 112.7(10) 3 .
C7 C7 C8 Si1 -177.1(6) 3 .
Zr1 C7 C8 Si1 -176.7(14) . .
C7 C7 C8 Zr1 -0.4(15) 3 .
Si2 Si1 C8 C7 -175.8(14) . .
Si4 Si1 C8 C7 -55.0(16) . .
Si3 Si1 C8 C7 60.7(16) . .
Si2 Si1 C8 Zr1 12(2) . .
Si4 Si1 C8 Zr1 132.7(17) . .
Si3 Si1 C8 Zr1 -111.6(18) . .
C7 Zr1 C8 C7 0.1(5) 3 .
C8 Zr1 C8 C7 0.3(11) 3 .
C6 Zr1 C8 C7 105.6(11) 3 .
C6 Zr1 C8 C7 82.0(12) . .
C3 Zr1 C8 C7 -117.6(14) 3 .
C3 Zr1 C8 C7 -139.6(14) . .
C5 Zr1 C8 C7 134.9(12) 3 .
C5 Zr1 C8 C7 105.2(13) . .
C2 Zr1 C8 C7 -116.7(11) . .
C2 Zr1 C8 C7 -81.6(12) 3 .
C7 Zr1 C8 Si1 174(2) . .
C7 Zr1 C8 Si1 174(2) 3 .
C8 Zr1 C8 Si1 174.5(15) 3 .
C6 Zr1 C8 Si1 -80(2) 3 .
C6 Zr1 C8 Si1 -104(2) . .
C3 Zr1 C8 Si1 57(2) 3 .
C3 Zr1 C8 Si1 35(2) . .
C5 Zr1 C8 Si1 -51(2) 3 .
C5 Zr1 C8 Si1 -81(2) . .
C2 Zr1 C8 Si1 57.4(19) . .
C2 Zr1 C8 Si1 93(2) 3 .
